data_4311812
loop_
_publ_author_name
'Javier A. Cabeza'
'Ignacio del R\'io'
'Pablo Garc\'ia-\'Alvarez'
'Daniel Miguel'
'V\'ictor Riera'

_publ_contact_author_address
;
      Departamento de Qu\'imica Org\'anica e Inorg\'anica 
      Facultad de Qu\'imica 
      Universidad de Oviedo 
      33071 Oviedo 
      Spain 
;
_publ_contact_author_email jac@fq.uniovi.es
_publ_contact_author_fax '+34 985 103446'
_publ_contact_author_name 'Javier A. Cabeza'
_publ_contact_author_phone '+34 985 103501'
_publ_section_title
;
 Hexaruthenium Carbonyl Cluster Complexes with Basal Edge-Bridged Square
 Pyramidal Metallic Skeleton: Efficient Synthesis of 2-Imidopyridine
 Derivatives and Determination of Their Reactive Sites in Carbonyl
 Substitution Reactions
;
_journal_name_full 'Inorganic Chemistry'
_journal_page_first 5450
_journal_page_last 5458
_journal_paper_doi 10.1021/ic0492789
_journal_volume 43
_journal_year 2004
_chemical_compound_source
;
Synthesis. Crystallization from a 
dichloromethane/acetone/diethyl eter solution 
at room temperature by slow liquid-liquid difussion.
;
_chemical_formula_moiety 'C22 H8 N2 O16 Ru6'
_chemical_formula_sum 'C22 H8 N2 O16 Ru6'
_chemical_formula_weight 1162.72
_chemical_name_systematic
;
 ?
;
_space_group_IT_number 29
_symmetry_cell_setting orthorhombic
_symmetry_space_group_name_Hall 'P -2bc -2c'
_symmetry_space_group_name_H-M 'P c 21 b'
_atom_sites_solution_hydrogens geom
_atom_sites_solution_primary direct
_atom_sites_solution_secondary difmap
_audit_creation_method SHELXL-97
_cell_angle_alpha 90.00
_cell_angle_beta 90.00
_cell_angle_gamma 90.00
_cell_formula_units_Z 4
_cell_length_a 8.8607(2)
_cell_length_b 16.7448(4)
_cell_length_c 20.6625(5)
_cell_measurement_temperature 293(2)
_cell_volume 3065.71(13)
_computing_cell_refinement 'HKL Scalepack (Otwinowski & Minor 1997)'
_computing_data_collection 'Collect (Nonius BV, 1997-2000)'
_computing_data_reduction 'HKL Denzo and Scalepack (Otwinowski & Minor 1997)'
_computing_molecular_graphics 'EUCLID (Spek, 1982)'
_computing_publication_material 'SHELXL-97 (Sheldrick, 1997)'
_computing_structure_refinement 'SHELXL-97 (Sheldrick, 1997)'
_computing_structure_solution 'DIRDIF-96 (Beurskens et al., 1996)'
_diffrn_ambient_temperature 293(2)
_diffrn_detector_area_resol_mean 9
_diffrn_measured_fraction_theta_full 0.998
_diffrn_measured_fraction_theta_max 0.998
_diffrn_measurement_device '95mm CCD camera on \k-goniostat'
_diffrn_measurement_device_type KappaCCD
_diffrn_measurement_method CCD
_diffrn_radiation_monochromator 'horizontally mounted graphite crystal'
_diffrn_radiation_source 'fine-focus sealed tube'
_diffrn_radiation_type CuK\a
_diffrn_radiation_wavelength 1.54180
_diffrn_reflns_av_R_equivalents 0.0911
_diffrn_reflns_av_sigmaI/netI 0.1065
_diffrn_reflns_limit_h_max 10
_diffrn_reflns_limit_h_min 0
_diffrn_reflns_limit_k_max 20
_diffrn_reflns_limit_k_min 0
_diffrn_reflns_limit_l_max 24
_diffrn_reflns_limit_l_min -24
_diffrn_reflns_number 42734
_diffrn_reflns_theta_full 68.31
_diffrn_reflns_theta_max 68.31
_diffrn_reflns_theta_min 4.99
_exptl_absorpt_coefficient_mu 24.033
_exptl_absorpt_correction_T_max 0.160
_exptl_absorpt_correction_T_min 0.015
_exptl_absorpt_correction_type refdelf
_exptl_absorpt_process_details
;
Parkin S,Moezzi B & Hope H, (1995) J. Appl. Cryst. 28, 53-56
Cubic fit to sin(theta)/lambda - 24 parameters
;
_exptl_crystal_colour black
_exptl_crystal_density_diffrn 2.519
_exptl_crystal_density_method 'not measured'
_exptl_crystal_description prismatic
_exptl_crystal_F_000 2184
_exptl_crystal_size_max 0.225
_exptl_crystal_size_mid 0.100
_exptl_crystal_size_min 0.075
_refine_diff_density_max 1.449
_refine_diff_density_min -1.208
_refine_diff_density_rms 0.310
_refine_ls_abs_structure_details 'Flack H D (1983), Acta Cryst. A39, 876-881'
_refine_ls_abs_structure_Flack 0.08(3)
_refine_ls_extinction_method none
_refine_ls_goodness_of_fit_ref 1.095
_refine_ls_hydrogen_treatment mixed
_refine_ls_matrix_type full
_refine_ls_number_parameters 415
_refine_ls_number_reflns 5707
_refine_ls_number_restraints 1
_refine_ls_restrained_S_all 1.095
_refine_ls_R_factor_all 0.0659
_refine_ls_R_factor_gt 0.0642
_refine_ls_shift/su_max 0.004
_refine_ls_shift/su_mean 0.000
_refine_ls_structure_factor_coef Fsqd
_refine_ls_weighting_details 'calc w=1/[\s^2^(Fo^2^)+(0.0590P)^2^+0.0000P] where P=(Fo^2^+2Fc^2^)/3'
_refine_ls_weighting_scheme calc
_refine_ls_wR_factor_gt 0.1238
_refine_ls_wR_factor_ref 0.1250
_reflns_number_gt 5376
_reflns_number_total 5707
_reflns_threshold_expression >2sigma(I)
_cod_data_source_file ic0492789si20040603_085619_1.cif
_cod_data_source_block 1_(pg1a)
_cod_database_code 4311812

loop_
_symmetry_equiv_pos_as_xyz
'x, y, z'
'-x, y, z+1/2'
'-x, y+1/2, -z'
'x, y+1/2, -z+1/2'

loop_
_atom_site_label
_atom_site_type_symbol
_atom_site_fract_x
_atom_site_fract_y
_atom_site_fract_z
_atom_site_U_iso_or_equiv
_atom_site_adp_type
_atom_site_occupancy
_atom_site_symmetry_multiplicity
_atom_site_calc_flag
_atom_site_refinement_flags
_atom_site_disorder_assembly
_atom_site_disorder_group
C1 C 0.7250(17) 0.1438(11) 0.5650(8) 0.075(3) Uani 1 1 d . . .
C2 C 0.7407(18) 0.2259(11) 0.5554(9) 0.078(4) Uani 1 1 d . . .
H2 H 0.7269 0.2605 0.5901 0.094 Uiso 1 1 calc R . .
C3 C 0.775(2) 0.2558(12) 0.4971(10) 0.087(4) Uani 1 1 d . . .
H3 H 0.7861 0.3106 0.4919 0.105 Uiso 1 1 calc R . .
C4 C 0.795(2) 0.2060(13) 0.4449(10) 0.089(5) Uani 1 1 d . . .
H4 H 0.8149 0.2267 0.4041 0.107 Uiso 1 1 calc R . .
C5 C 0.783(2) 0.1231(11) 0.4545(8) 0.080(4) Uani 1 1 d . . .
C6 C 0.803(2) 0.0683(13) 0.3967(9) 0.088(4) Uani 1 1 d . . .
H6A H 0.9012 0.0761 0.3783 0.133 Uiso 1 1 calc R . .
H6B H 0.7273 0.0804 0.3649 0.133 Uiso 1 1 calc R . .
H6C H 0.7922 0.0138 0.4103 0.133 Uiso 1 1 calc R . .
C100 C 0.9664(18) 0.0640(12) 0.7130(9) 0.082(4) Uani 1 1 d . . .
C101 C 0.9649(17) 0.0138(12) 0.5881(8) 0.081(4) Uani 1 1 d . . .
C102 C 0.8997(19) -0.0928(10) 0.6760(8) 0.076(4) Uani 1 1 d . . .
C201 C 0.402(2) 0.0683(13) 0.5551(9) 0.088(5) Uani 1 1 d . . .
C202 C 0.371(2) -0.0599(12) 0.6253(8) 0.081(4) Uani 1 1 d . . .
C303 C 0.855(2) -0.0801(12) 0.4817(10) 0.092(5) Uani 1 1 d . . .
C301 C 0.549(2) -0.0508(12) 0.4697(9) 0.086(4) Uani 1 1 d . . .
C302 C 0.651(2) -0.1350(11) 0.5706(10) 0.085(4) Uani 1 1 d . . .
C400 C 0.642(2) 0.2443(11) 0.7266(9) 0.086(4) Uani 1 1 d . . .
C401 C 0.941(2) 0.2230(12) 0.6846(8) 0.082(4) Uani 1 1 d . . .
C402 C 0.8654(19) 0.1666(10) 0.8018(8) 0.078(4) Uani 1 1 d . . .
C501 C 0.426(2) 0.2367(12) 0.6226(10) 0.086(4) Uani 1 1 d . . .
C502 C 0.3474(19) 0.2002(11) 0.7373(9) 0.081(4) Uani 1 1 d . . .
C601 C 0.746(3) -0.0202(12) 0.8086(8) 0.090(5) Uani 1 1 d . . .
C603 C 0.439(2) -0.0508(10) 0.7774(9) 0.083(4) Uani 1 1 d . . .
C602 C 0.5513(19) 0.1007(11) 0.8249(9) 0.080(4) Uani 1 1 d . . .
N1 N 0.6853(15) 0.1092(9) 0.6252(6) 0.072(3) Uani 1 1 d . . .
N2 N 0.7413(16) 0.0931(9) 0.5119(7) 0.077(3) Uani 1 1 d . . .
O100 O 1.0850(15) 0.0490(9) 0.7328(7) 0.099(4) Uani 1 1 d . . .
O101 O 1.0709(14) 0.0204(13) 0.5563(6) 0.105(4) Uani 1 1 d . . .
O102 O 0.9570(19) -0.1512(9) 0.6926(10) 0.115(5) Uani 1 1 d . . .
O201 O 0.3422(16) 0.0990(11) 0.5117(7) 0.102(4) Uani 1 1 d . . .
O202 O 0.2781(17) -0.1109(10) 0.6277(8) 0.106(4) Uani 1 1 d . . .
O303 O 0.943(2) -0.1200(15) 0.4524(10) 0.140(7) Uani 1 1 d . . .
O301 O 0.451(2) -0.0603(11) 0.4326(8) 0.110(4) Uani 1 1 d . . .
O302 O 0.623(2) -0.1963(9) 0.5917(9) 0.118(5) Uani 1 1 d . . .
O400 O 0.6500(17) 0.3090(9) 0.7512(9) 0.107(4) Uani 1 1 d . . .
O401 O 1.0309(18) 0.2695(12) 0.6645(9) 0.117(5) Uani 1 1 d . . .
O402 O 0.8930(18) 0.1788(12) 0.8525(8) 0.107(4) Uani 1 1 d . . .
O501 O 0.374(2) 0.2782(11) 0.5810(8) 0.113(5) Uani 1 1 d . . .
O502 O 0.2518(17) 0.2184(10) 0.7701(7) 0.101(4) Uani 1 1 d . . .
O601 O 0.835(2) -0.0541(14) 0.8366(9) 0.121(6) Uani 1 1 d . . .
O603 O 0.3534(18) -0.0951(10) 0.7920(8) 0.106(4) Uani 1 1 d . . .
O602 O 0.525(2) 0.1404(11) 0.8692(7) 0.109(4) Uani 1 1 d . . .
Ru1 Ru 0.81440(12) 0.00050(7) 0.65122(6) 0.0697(3) Uani 1 1 d . . .
Ru2 Ru 0.50912(12) 0.01710(7) 0.62321(6) 0.0695(3) Uani 1 1 d . . .
Ru3 Ru 0.69802(13) -0.03997(8) 0.53239(6) 0.0736(3) Uani 1 1 d . . .
Ru4 Ru 0.80390(12) 0.14353(7) 0.71608(6) 0.0713(3) Uani 1 1 d . . .
Ru5 Ru 0.50683(12) 0.16536(7) 0.68348(6) 0.0707(3) Uani 1 1 d . . .
Ru6 Ru 0.59308(12) 0.02375(7) 0.75757(5) 0.0712(3) Uani 1 1 d . . .
H200 H 0.6292 -0.0405 0.6834 0.050 Uiso 1 1 d . . .
H100 H 0.4368 0.0608 0.7021 0.050 Uiso 1 1 d . . .

loop_
_atom_site_aniso_label
_atom_site_aniso_U_11
_atom_site_aniso_U_22
_atom_site_aniso_U_33
_atom_site_aniso_U_23
_atom_site_aniso_U_13
_atom_site_aniso_U_12
C1 0.069(7) 0.080(9) 0.076(9) 0.012(7) 0.001(6) -0.001(7)
C2 0.073(8) 0.079(9) 0.082(10) 0.006(7) -0.012(7) -0.004(7)
C3 0.088(9) 0.083(10) 0.092(11) 0.011(9) 0.002(8) -0.003(8)
C4 0.088(11) 0.101(13) 0.079(10) 0.005(9) -0.003(8) -0.007(9)
C5 0.087(9) 0.086(10) 0.068(8) 0.011(7) 0.006(7) 0.006(8)
C6 0.092(10) 0.098(12) 0.075(10) -0.001(9) 0.006(8) 0.006(9)
C100 0.061(7) 0.092(10) 0.093(11) 0.007(8) 0.007(7) 0.006(7)
C101 0.068(7) 0.099(11) 0.076(9) 0.015(8) 0.002(6) 0.007(8)
C102 0.074(8) 0.076(9) 0.078(9) 0.013(7) 0.005(6) -0.002(7)
C201 0.074(9) 0.109(13) 0.080(10) 0.003(9) 0.001(7) -0.006(8)
C202 0.073(8) 0.091(10) 0.078(10) -0.002(8) 0.000(7) -0.013(8)
C303 0.090(11) 0.092(11) 0.095(12) -0.001(10) 0.003(9) -0.003(9)
C301 0.082(9) 0.093(11) 0.081(10) 0.003(8) -0.011(8) 0.008(8)
C302 0.098(11) 0.068(9) 0.090(11) 0.000(8) 0.002(9) 0.001(8)
C400 0.109(12) 0.073(9) 0.075(9) 0.004(8) -0.002(8) -0.015(8)
C401 0.091(10) 0.086(10) 0.070(9) 0.002(7) -0.001(8) -0.001(8)
C402 0.082(8) 0.078(8) 0.074(10) 0.005(7) -0.011(7) -0.011(7)
C501 0.079(9) 0.083(10) 0.097(12) -0.003(9) 0.003(8) 0.008(8)
C502 0.077(9) 0.083(10) 0.083(10) 0.000(8) 0.004(8) 0.000(8)
C601 0.113(13) 0.093(11) 0.064(9) 0.006(7) -0.006(9) 0.013(10)
C603 0.084(10) 0.074(9) 0.092(11) -0.005(8) 0.007(8) -0.006(8)
C602 0.078(9) 0.074(8) 0.089(11) 0.015(8) 0.006(7) 0.001(7)
N1 0.074(7) 0.077(7) 0.066(7) 0.008(6) 0.003(5) 0.006(6)
N2 0.079(7) 0.080(7) 0.071(7) 0.000(6) -0.001(6) -0.005(6)
O100 0.084(7) 0.100(9) 0.112(10) -0.011(7) -0.024(6) 0.011(6)
O101 0.079(7) 0.151(13) 0.087(8) 0.002(9) 0.010(6) 0.001(8)
O102 0.104(9) 0.084(8) 0.156(15) 0.029(8) -0.002(10) 0.014(7)
O201 0.092(8) 0.114(10) 0.100(9) 0.012(8) -0.012(7) -0.003(7)
O202 0.089(8) 0.096(9) 0.131(12) 0.005(8) 0.002(7) -0.027(7)
O303 0.121(12) 0.159(17) 0.140(15) -0.063(13) 0.031(11) 0.025(12)
O301 0.128(11) 0.108(10) 0.095(10) -0.011(8) -0.017(9) -0.005(9)
O302 0.147(13) 0.080(8) 0.126(12) 0.013(8) 0.017(10) -0.005(8)
O400 0.104(9) 0.080(8) 0.136(12) -0.022(8) -0.029(8) 0.006(7)
O401 0.101(9) 0.121(11) 0.129(12) 0.033(10) -0.014(8) -0.034(9)
O402 0.097(8) 0.132(12) 0.092(9) -0.010(8) -0.018(6) 0.002(8)
O501 0.118(10) 0.114(10) 0.108(10) 0.033(9) -0.010(8) 0.022(9)
O502 0.098(8) 0.109(10) 0.097(9) 0.001(7) 0.010(7) 0.018(8)
O601 0.112(11) 0.149(15) 0.103(10) 0.042(11) -0.010(8) 0.023(10)
O603 0.100(9) 0.103(9) 0.114(10) 0.004(8) 0.009(8) -0.028(8)
O602 0.131(12) 0.106(10) 0.090(9) -0.020(8) 0.012(8) -0.004(9)
Ru1 0.0678(5) 0.0707(6) 0.0706(6) 0.0012(5) -0.0012(4) 0.0003(4)
Ru2 0.0671(5) 0.0721(6) 0.0694(6) -0.0006(5) -0.0007(4) -0.0032(5)
Ru3 0.0763(6) 0.0746(6) 0.0700(6) -0.0029(5) 0.0001(5) 0.0001(5)
Ru4 0.0694(6) 0.0708(6) 0.0739(6) 0.0003(5) -0.0056(4) -0.0026(5)
Ru5 0.0699(6) 0.0693(6) 0.0730(6) 0.0007(5) -0.0022(4) 0.0019(4)
Ru6 0.0747(6) 0.0713(6) 0.0676(6) 0.0027(5) 0.0006(4) 0.0001(5)

loop_
_atom_type_symbol
_atom_type_description
_atom_type_scat_dispersion_real
_atom_type_scat_dispersion_imag
_atom_type_scat_source
C C 0.0181 0.0091 'International Tables Vol C Tables 4.2.6.8 and 6.1.1.4'
H H 0.0000 0.0000 'International Tables Vol C Tables 4.2.6.8 and 6.1.1.4'
N N 0.0311 0.0180 'International Tables Vol C Tables 4.2.6.8 and 6.1.1.4'
O O 0.0492 0.0322 'International Tables Vol C Tables 4.2.6.8 and 6.1.1.4'
Ru Ru 0.0552 3.2960 'International Tables Vol C Tables 4.2.6.8 and 6.1.1.4'

loop_
_geom_angle_atom_site_label_1
_geom_angle_atom_site_label_2
_geom_angle_atom_site_label_3
_geom_angle
_geom_angle_site_symmetry_1
_geom_angle_site_symmetry_3
_geom_angle_publ_flag
N2 C1 C2 118.5(15) . . ?
N2 C1 N1 117.9(15) . . ?
C2 C1 N1 123.6(16) . . ?
C3 C2 C1 121.2(18) . . ?
C3 C2 H2 119.4 . . ?
C1 C2 H2 119.4 . . ?
C2 C3 C4 120.5(18) . . ?
C2 C3 H3 119.7 . . ?
C4 C3 H3 119.7 . . ?
C3 C4 C5 118.6(18) . . ?
C3 C4 H4 120.7 . . ?
C5 C4 H4 120.7 . . ?
N2 C5 C4 121.0(18) . . ?
N2 C5 C6 120.1(17) . . ?
C4 C5 C6 118.5(16) . . ?
C5 C6 H6A 109.5 . . ?
C5 C6 H6B 109.5 . . ?
H6A C6 H6B 109.5 . . ?
C5 C6 H6C 109.5 . . ?
H6A C6 H6C 109.5 . . ?
H6B C6 H6C 109.5 . . ?
O100 C100 Ru4 143.4(17) . . ?
O100 C100 Ru1 132.6(16) . . ?
Ru4 C100 Ru1 84.0(6) . . ?
O101 C101 Ru1 170.5(15) . . ?
O102 C102 Ru1 178.2(17) . . ?
O201 C201 Ru2 176.9(17) . . ?
O202 C202 Ru2 178.9(17) . . ?
O303 C303 Ru3 167(2) . . ?
O301 C301 Ru3 176.4(19) . . ?
O302 C302 Ru3 176.7(18) . . ?
O400 C400 Ru5 145.4(19) . . ?
O400 C400 Ru4 133.6(17) . . ?
Ru5 C400 Ru4 80.8(7) . . ?
O401 C401 Ru4 177.0(19) . . ?
O402 C402 Ru4 175.9(16) . . ?
O501 C501 Ru5 175.8(18) . . ?
O502 C502 Ru5 177.6(17) . . ?
O601 C601 Ru6 173(2) . . ?
O603 C603 Ru6 176.2(19) . . ?
O602 C602 Ru6 173.2(16) . . ?
C1 N1 Ru2 116.6(10) . . ?
C1 N1 Ru5 119.0(10) . . ?
Ru2 N1 Ru5 78.4(4) . . ?
C1 N1 Ru1 114.9(10) . . ?
Ru2 N1 Ru1 78.1(5) . . ?
Ru5 N1 Ru1 126.1(6) . . ?
C1 N1 Ru4 121.2(11) . . ?
Ru2 N1 Ru4 122.2(6) . . ?
Ru5 N1 Ru4 76.5(4) . . ?
Ru1 N1 Ru4 76.3(4) . . ?
C5 N2 C1 119.8(15) . . ?
C5 N2 Ru3 124.9(12) . . ?
C1 N2 Ru3 115.3(10) . . ?
C102 Ru1 C101 90.1(8) . . ?
C102 Ru1 C100 89.9(7) . . ?
C101 Ru1 C100 84.7(7) . . ?
C102 Ru1 N1 173.5(6) . . ?
C101 Ru1 N1 95.8(6) . . ?
C100 Ru1 N1 93.5(6) . . ?
C102 Ru1 Ru4 129.0(6) . . ?
C101 Ru1 Ru4 105.1(6) . . ?
C100 Ru1 Ru4 45.3(5) . . ?
N1 Ru1 Ru4 52.0(4) . . ?
C102 Ru1 Ru3 101.3(6) . . ?
C101 Ru1 Ru3 71.0(5) . . ?
C100 Ru1 Ru3 153.1(5) . . ?
N1 Ru1 Ru3 78.0(4) . . ?
Ru4 Ru1 Ru3 129.68(5) . . ?
C102 Ru1 Ru2 123.5(5) . . ?
C101 Ru1 Ru2 122.3(5) . . ?
C100 Ru1 Ru2 133.4(5) . . ?
N1 Ru1 Ru2 50.6(4) . . ?
Ru4 Ru1 Ru2 88.94(5) . . ?
Ru3 Ru1 Ru2 58.23(4) . . ?
C102 Ru1 Ru6 100.3(5) . . ?
C101 Ru1 Ru6 165.2(6) . . ?
C100 Ru1 Ru6 84.8(4) . . ?
N1 Ru1 Ru6 74.4(3) . . ?
Ru4 Ru1 Ru6 60.16(4) . . ?
Ru3 Ru1 Ru6 116.45(5) . . ?
Ru2 Ru1 Ru6 59.91(4) . . ?
C202 Ru2 C201 90.0(8) . . ?
C202 Ru2 N1 177.0(7) . . ?
C201 Ru2 N1 93.0(7) . . ?
C202 Ru2 Ru3 100.8(6) . . ?
C201 Ru2 Ru3 87.4(6) . . ?
N1 Ru2 Ru3 79.6(4) . . ?
C202 Ru2 Ru5 129.2(6) . . ?
C201 Ru2 Ru5 85.7(7) . . ?
N1 Ru2 Ru5 50.9(4) . . ?
Ru3 Ru2 Ru5 129.41(6) . . ?
C202 Ru2 Ru1 126.3(6) . . ?
C201 Ru2 Ru1 133.2(5) . . ?
N1 Ru2 Ru1 51.3(3) . . ?
Ru3 Ru2 Ru1 60.28(4) . . ?
Ru5 Ru2 Ru1 90.18(5) . . ?
C202 Ru2 Ru6 100.5(6) . . ?
C201 Ru2 Ru6 145.7(6) . . ?
N1 Ru2 Ru6 76.8(3) . . ?
Ru3 Ru2 Ru6 121.74(5) . . ?
Ru5 Ru2 Ru6 62.26(4) . . ?
Ru1 Ru2 Ru6 63.34(4) . . ?
C302 Ru3 C301 93.2(9) . . ?
C302 Ru3 C303 95.6(9) . . ?
C301 Ru3 C303 95.9(9) . . ?
C302 Ru3 N2 164.3(7) . . ?
C301 Ru3 N2 94.9(7) . . ?
C303 Ru3 N2 97.0(7) . . ?
C302 Ru3 Ru2 82.4(6) . . ?
C301 Ru3 Ru2 94.5(6) . . ?
C303 Ru3 Ru2 169.5(7) . . ?
N2 Ru3 Ru2 83.6(4) . . ?
C302 Ru3 Ru1 85.0(6) . . ?
C301 Ru3 Ru1 155.9(6) . . ?
C303 Ru3 Ru1 108.1(7) . . ?
N2 Ru3 Ru1 82.1(4) . . ?
Ru2 Ru3 Ru1 61.49(4) . . ?
C402 Ru4 C401 89.6(7) . . ?
C402 Ru4 C100 87.6(8) . . ?
C401 Ru4 C100 89.7(8) . . ?
C402 Ru4 C400 86.5(7) . . ?
C401 Ru4 C400 85.2(8) . . ?
C100 Ru4 C400 172.2(8) . . ?
C402 Ru4 N1 167.8(6) . . ?
C401 Ru4 N1 101.1(6) . . ?
C100 Ru4 N1 98.2(7) . . ?
C400 Ru4 N1 88.5(6) . . ?
C402 Ru4 Ru5 118.6(5) . . ?
C401 Ru4 Ru5 115.7(6) . . ?
C100 Ru4 Ru5 141.9(6) . . ?
C400 Ru4 Ru5 45.9(5) . . ?
N1 Ru4 Ru5 51.3(3) . . ?
C402 Ru4 Ru1 128.7(5) . . ?
C401 Ru4 Ru1 114.7(6) . . ?
C100 Ru4 Ru1 50.7(6) . . ?
C400 Ru4 Ru1 137.0(5) . . ?
N1 Ru4 Ru1 51.7(4) . . ?
Ru5 Ru4 Ru1 91.65(5) . . ?
C402 Ru4 Ru6 92.9(5) . . ?
C401 Ru4 Ru6 177.5(5) . . ?
C100 Ru4 Ru6 90.7(5) . . ?
C400 Ru4 Ru6 94.7(5) . . ?
N1 Ru4 Ru6 76.4(4) . . ?
Ru5 Ru4 Ru6 62.74(4) . . ?
Ru1 Ru4 Ru6 63.81(4) . . ?
C501 Ru5 C502 85.0(8) . . ?
C501 Ru5 C400 96.2(8) . . ?
C502 Ru5 C400 88.9(8) . . ?
C501 Ru5 N1 100.3(7) . . ?
C502 Ru5 N1 172.6(7) . . ?
C400 Ru5 N1 95.5(7) . . ?
C501 Ru5 Ru4 128.1(6) . . ?
C502 Ru5 Ru4 127.9(5) . . ?
C400 Ru5 Ru4 53.2(6) . . ?
N1 Ru5 Ru4 52.2(4) . . ?
C501 Ru5 Ru2 105.7(6) . . ?
C502 Ru5 Ru2 123.0(6) . . ?
C400 Ru5 Ru2 142.0(6) . . ?
N1 Ru5 Ru2 50.7(4) . . ?
Ru4 Ru5 Ru2 89.08(5) . . ?
C501 Ru5 Ru6 165.2(6) . . ?
C502 Ru5 Ru6 97.9(6) . . ?
C400 Ru5 Ru6 98.4(5) . . ?
N1 Ru5 Ru6 75.7(3) . . ?
Ru4 Ru5 Ru6 60.81(4) . . ?
Ru2 Ru5 Ru6 60.53(4) . . ?
C601 Ru6 C603 98.1(9) . . ?
C601 Ru6 C602 89.7(8) . . ?
C603 Ru6 C602 98.4(7) . . ?
C601 Ru6 Ru4 88.4(7) . . ?
C603 Ru6 Ru4 173.4(6) . . ?
C602 Ru6 Ru4 82.7(5) . . ?
C601 Ru6 Ru2 135.9(6) . . ?
C603 Ru6 Ru2 89.8(6) . . ?
C602 Ru6 Ru2 132.1(5) . . ?
Ru4 Ru6 Ru2 84.67(4) . . ?
C601 Ru6 Ru5 143.6(7) . . ?
C603 Ru6 Ru5 117.3(6) . . ?
C602 Ru6 Ru5 77.6(5) . . ?
Ru4 Ru6 Ru5 56.45(4) . . ?
Ru2 Ru6 Ru5 57.21(4) . . ?
C601 Ru6 Ru1 83.5(6) . . ?
C603 Ru6 Ru1 123.3(5) . . ?
C602 Ru6 Ru1 138.3(5) . . ?
Ru4 Ru6 Ru1 56.04(4) . . ?
Ru2 Ru6 Ru1 56.75(4) . . ?
Ru5 Ru6 Ru1 83.77(4) . . ?

loop_
_geom_bond_atom_site_label_1
_geom_bond_atom_site_label_2
_geom_bond_distance
_geom_bond_site_symmetry_2
_geom_bond_publ_flag
C1 N2 1.39(2) . ?
C1 C2 1.40(2) . ?
C1 N1 1.42(2) . ?
C2 C3 1.34(3) . ?
C2 H2 0.9300 . ?
C3 C4 1.37(3) . ?
C3 H3 0.9300 . ?
C4 C5 1.40(3) . ?
C4 H4 0.9300 . ?
C5 N2 1.34(2) . ?
C5 C6 1.52(3) . ?
C6 H6A 0.9600 . ?
C6 H6B 0.9600 . ?
C6 H6C 0.9600 . ?
C100 O100 1.16(2) . ?
C100 Ru4 1.962(17) . ?
C100 Ru1 2.138(19) . ?
C101 O101 1.15(2) . ?
C101 Ru1 1.879(16) . ?
C102 O102 1.15(2) . ?
C102 Ru1 1.809(17) . ?
C201 O201 1.16(2) . ?
C201 Ru2 1.90(2) . ?
C202 O202 1.19(2) . ?
C202 Ru2 1.780(17) . ?
C303 O303 1.19(3) . ?
C303 Ru3 1.87(2) . ?
C301 O301 1.17(2) . ?
C301 Ru3 1.860(18) . ?
C302 O302 1.14(2) . ?
C302 Ru3 1.823(18) . ?
C400 O400 1.20(2) . ?
C400 Ru5 1.995(18) . ?
C400 Ru4 2.23(2) . ?
C401 O401 1.19(3) . ?
C401 Ru4 1.92(2) . ?
C402 O402 1.09(2) . ?
C402 Ru4 1.894(16) . ?
C501 O501 1.20(2) . ?
C501 Ru5 1.88(2) . ?
C502 O502 1.13(2) . ?
C502 Ru5 1.890(17) . ?
C601 O601 1.13(2) . ?
C601 Ru6 1.868(19) . ?
C603 O603 1.10(2) . ?
C603 Ru6 1.894(18) . ?
C602 O602 1.15(2) . ?
C602 Ru6 1.93(2) . ?
N1 Ru2 2.195(15) . ?
N1 Ru5 2.199(13) . ?
N1 Ru1 2.217(14) . ?
N1 Ru4 2.228(14) . ?
N2 Ru3 2.301(14) . ?
Ru1 Ru4 2.7460(16) . ?
Ru1 Ru3 2.7478(16) . ?
Ru1 Ru2 2.7802(15) . ?
Ru1 Ru6 2.9708(16) . ?
Ru1 H200 1.8994 . ?
Ru2 Ru3 2.6899(17) . ?
Ru2 Ru5 2.7774(17) . ?
Ru2 Ru6 2.8763(16) . ?
Ru2 H200 1.8997 . ?
Ru2 H100 1.8979 . ?
Ru4 Ru5 2.7415(15) . ?
Ru4 Ru6 2.8718(16) . ?
Ru5 Ru6 2.9240(17) . ?
Ru5 H100 1.8961 . ?
Ru6 H200 1.8989 . ?
Ru6 H100 1.9021 . ?

loop_
_geom_torsion_atom_site_label_1
_geom_torsion_atom_site_label_2
_geom_torsion_atom_site_label_3
_geom_torsion_atom_site_label_4
_geom_torsion
_geom_torsion_site_symmetry_1
_geom_torsion_site_symmetry_2
_geom_torsion_site_symmetry_3
_geom_torsion_site_symmetry_4
_geom_torsion_publ_flag
N2 C1 C2 C3 -2(3) . . . . ?
N1 C1 C2 C3 -178.5(16) . . . . ?
C1 C2 C3 C4 1(3) . . . . ?
C2 C3 C4 C5 -2(3) . . . . ?
C3 C4 C5 N2 6(3) . . . . ?
C3 C4 C5 C6 179.2(16) . . . . ?
N2 C1 N1 Ru2 -43.0(17) . . . . ?
C2 C1 N1 Ru2 133.5(15) . . . . ?
N2 C1 N1 Ru5 -134.2(12) . . . . ?
C2 C1 N1 Ru5 42(2) . . . . ?
N2 C1 N1 Ru1 45.8(17) . . . . ?
C2 C1 N1 Ru1 -137.7(14) . . . . ?
N2 C1 N1 Ru4 134.4(12) . . . . ?
C2 C1 N1 Ru4 -49.1(19) . . . . ?
C4 C5 N2 C1 -7(3) . . . . ?
C6 C5 N2 C1 179.4(15) . . . . ?
C4 C5 N2 Ru3 174.4(14) . . . . ?
C6 C5 N2 Ru3 1(2) . . . . ?
C2 C1 N2 C5 5(2) . . . . ?
N1 C1 N2 C5 -178.0(14) . . . . ?
C2 C1 N2 Ru3 -176.2(12) . . . . ?
N1 C1 N2 Ru3 0.5(17) . . . . ?
O100 C100 Ru1 C102 25(2) . . . . ?
Ru4 C100 Ru1 C102 -152.6(7) . . . . ?
O100 C100 Ru1 C101 -65(2) . . . . ?
Ru4 C100 Ru1 C101 117.3(7) . . . . ?
O100 C100 Ru1 N1 -160(2) . . . . ?
Ru4 C100 Ru1 N1 21.8(6) . . . . ?
O100 C100 Ru1 Ru4 178(2) . . . . ?
O100 C100 Ru1 Ru3 -90(2) . . . . ?
Ru4 C100 Ru1 Ru3 91.9(10) . . . . ?
O100 C100 Ru1 Ru2 164.5(16) . . . . ?
Ru4 C100 Ru1 Ru2 -13.4(9) . . . . ?
O100 C100 Ru1 Ru6 126(2) . . . . ?
Ru4 C100 Ru1 Ru6 -52.2(4) . . . . ?
C1 N1 Ru1 C101 13.7(13) . . . . ?
Ru2 N1 Ru1 C101 127.7(6) . . . . ?
Ru5 N1 Ru1 C101 -166.3(9) . . . . ?
Ru4 N1 Ru1 C101 -104.6(6) . . . . ?
C1 N1 Ru1 C100 98.8(12) . . . . ?
Ru2 N1 Ru1 C100 -147.2(5) . . . . ?
Ru5 N1 Ru1 C100 -81.3(9) . . . . ?
Ru4 N1 Ru1 C100 -19.6(5) . . . . ?
C1 N1 Ru1 Ru4 118.3(12) . . . . ?
Ru2 N1 Ru1 Ru4 -127.6(5) . . . . ?
Ru5 N1 Ru1 Ru4 -61.7(6) . . . . ?
C1 N1 Ru1 Ru3 -55.5(11) . . . . ?
Ru2 N1 Ru1 Ru3 58.5(3) . . . . ?
Ru5 N1 Ru1 Ru3 124.5(8) . . . . ?
Ru4 N1 Ru1 Ru3 -173.8(3) . . . . ?
C1 N1 Ru1 Ru2 -114.0(12) . . . . ?
Ru5 N1 Ru1 Ru2 65.9(7) . . . . ?
Ru4 N1 Ru1 Ru2 127.6(5) . . . . ?
C1 N1 Ru1 Ru6 -177.6(12) . . . . ?
Ru2 N1 Ru1 Ru6 -63.6(2) . . . . ?
Ru5 N1 Ru1 Ru6 2.3(6) . . . . ?
Ru4 N1 Ru1 Ru6 64.0(2) . . . . ?
C1 N1 Ru2 C201 -34.8(13) . . . . ?
Ru5 N1 Ru2 C201 82.0(7) . . . . ?
Ru1 N1 Ru2 C201 -146.8(6) . . . . ?
Ru4 N1 Ru2 C201 147.8(9) . . . . ?
C1 N1 Ru2 Ru3 52.0(11) . . . . ?
Ru5 N1 Ru2 Ru3 168.8(3) . . . . ?
Ru1 N1 Ru2 Ru3 -60.1(3) . . . . ?
Ru4 N1 Ru2 Ru3 -125.4(7) . . . . ?
C1 N1 Ru2 Ru5 -116.8(12) . . . . ?
Ru1 N1 Ru2 Ru5 131.1(5) . . . . ?
Ru4 N1 Ru2 Ru5 65.8(6) . . . . ?
C1 N1 Ru2 Ru1 112.1(12) . . . . ?
Ru5 N1 Ru2 Ru1 -131.1(5) . . . . ?
Ru4 N1 Ru2 Ru1 -65.3(6) . . . . ?
C1 N1 Ru2 Ru6 178.4(11) . . . . ?
Ru5 N1 Ru2 Ru6 -64.8(2) . . . . ?
Ru1 N1 Ru2 Ru6 66.3(3) . . . . ?
Ru4 N1 Ru2 Ru6 1.0(5) . . . . ?
C102 Ru1 Ru2 C202 -1.1(10) . . . . ?
C101 Ru1 Ru2 C202 113.8(10) . . . . ?
C100 Ru1 Ru2 C202 -129.5(10) . . . . ?
N1 Ru1 Ru2 C202 -177.6(8) . . . . ?
Ru4 Ru1 Ru2 C202 -139.0(7) . . . . ?
Ru3 Ru1 Ru2 C202 81.3(7) . . . . ?
Ru6 Ru1 Ru2 C202 -83.4(7) . . . . ?
C102 Ru1 Ru2 C201 -134.9(11) . . . . ?
C101 Ru1 Ru2 C201 -20.0(12) . . . . ?
C100 Ru1 Ru2 C201 96.6(11) . . . . ?
N1 Ru1 Ru2 C201 48.5(10) . . . . ?
Ru4 Ru1 Ru2 C201 87.2(9) . . . . ?
Ru3 Ru1 Ru2 C201 -52.5(9) . . . . ?
Ru6 Ru1 Ru2 C201 142.8(9) . . . . ?
C102 Ru1 Ru2 N1 176.5(8) . . . . ?
C101 Ru1 Ru2 N1 -68.6(9) . . . . ?
C100 Ru1 Ru2 N1 48.1(8) . . . . ?
Ru4 Ru1 Ru2 N1 38.6(4) . . . . ?
Ru3 Ru1 Ru2 N1 -101.1(4) . . . . ?
Ru6 Ru1 Ru2 N1 94.3(4) . . . . ?
C102 Ru1 Ru2 Ru3 -82.4(7) . . . . ?
C101 Ru1 Ru2 Ru3 32.5(8) . . . . ?
C100 Ru1 Ru2 Ru3 149.2(7) . . . . ?
N1 Ru1 Ru2 Ru3 101.1(4) . . . . ?
Ru4 Ru1 Ru2 Ru3 139.69(6) . . . . ?
Ru6 Ru1 Ru2 Ru3 -164.67(6) . . . . ?
C102 Ru1 Ru2 Ru5 140.8(7) . . . . ?
C101 Ru1 Ru2 Ru5 -104.3(8) . . . . ?
C100 Ru1 Ru2 Ru5 12.3(7) . . . . ?
N1 Ru1 Ru2 Ru5 -35.8(4) . . . . ?
Ru4 Ru1 Ru2 Ru5 2.87(5) . . . . ?
Ru3 Ru1 Ru2 Ru5 -136.82(6) . . . . ?
Ru6 Ru1 Ru2 Ru5 58.50(4) . . . . ?
C102 Ru1 Ru2 Ru6 82.3(7) . . . . ?
C101 Ru1 Ru2 Ru6 -162.8(8) . . . . ?
C100 Ru1 Ru2 Ru6 -46.2(7) . . . . ?
N1 Ru1 Ru2 Ru6 -94.3(4) . . . . ?
Ru4 Ru1 Ru2 Ru6 -55.63(4) . . . . ?
Ru3 Ru1 Ru2 Ru6 164.67(6) . . . . ?
C5 N2 Ru3 C302 -179(3) . . . . ?
C1 N2 Ru3 C302 3(3) . . . . ?
C5 N2 Ru3 C301 -58.2(15) . . . . ?
C1 N2 Ru3 C301 123.5(12) . . . . ?
C5 N2 Ru3 C303 38.4(15) . . . . ?
C1 N2 Ru3 C303 -139.9(12) . . . . ?
C5 N2 Ru3 Ru2 -152.1(14) . . . . ?
C1 N2 Ru3 Ru2 29.5(10) . . . . ?
C5 N2 Ru3 Ru1 145.9(14) . . . . ?
C1 N2 Ru3 Ru1 -32.5(10) . . . . ?
C202 Ru2 Ru3 C302 -37.3(9) . . . . ?
C201 Ru2 Ru3 C302 -126.9(9) . . . . ?
N1 Ru2 Ru3 C302 139.6(7) . . . . ?
Ru5 Ru2 Ru3 C302 150.8(7) . . . . ?
Ru1 Ru2 Ru3 C302 88.5(7) . . . . ?
Ru6 Ru2 Ru3 C302 72.4(7) . . . . ?
C202 Ru2 Ru3 C301 55.3(9) . . . . ?
C201 Ru2 Ru3 C301 -34.3(9) . . . . ?
N1 Ru2 Ru3 C301 -127.8(7) . . . . ?
Ru5 Ru2 Ru3 C301 -116.6(6) . . . . ?
Ru1 Ru2 Ru3 C301 -178.9(6) . . . . ?
Ru6 Ru2 Ru3 C301 165.0(6) . . . . ?
C202 Ru2 Ru3 C303 -117(4) . . . . ?
C201 Ru2 Ru3 C303 154(4) . . . . ?
N1 Ru2 Ru3 C303 60(4) . . . . ?
Ru5 Ru2 Ru3 C303 71(4) . . . . ?
Ru1 Ru2 Ru3 C303 9(4) . . . . ?
Ru6 Ru2 Ru3 C303 -7(4) . . . . ?
C202 Ru2 Ru3 N2 149.7(7) . . . . ?
C201 Ru2 Ru3 N2 60.1(7) . . . . ?
N1 Ru2 Ru3 N2 -33.4(5) . . . . ?
Ru5 Ru2 Ru3 N2 -22.2(4) . . . . ?
Ru1 Ru2 Ru3 N2 -84.5(4) . . . . ?
Ru6 Ru2 Ru3 N2 -100.6(4) . . . . ?
C202 Ru2 Ru3 Ru1 -125.8(6) . . . . ?
C201 Ru2 Ru3 Ru1 144.6(6) . . . . ?
N1 Ru2 Ru3 Ru1 51.1(3) . . . . ?
Ru5 Ru2 Ru3 Ru1 62.33(7) . . . . ?
Ru6 Ru2 Ru3 Ru1 -16.13(6) . . . . ?
C102 Ru1 Ru3 C302 38.5(8) . . . . ?
C101 Ru1 Ru3 C302 124.7(9) . . . . ?
C100 Ru1 Ru3 C302 151.5(12) . . . . ?
N1 Ru1 Ru3 C302 -134.8(7) . . . . ?
Ru4 Ru1 Ru3 C302 -141.2(6) . . . . ?
Ru2 Ru1 Ru3 C302 -84.0(6) . . . . ?
Ru6 Ru1 Ru3 C302 -69.2(6) . . . . ?
C102 Ru1 Ru3 C301 125.2(16) . . . . ?
C101 Ru1 Ru3 C301 -148.6(17) . . . . ?
C100 Ru1 Ru3 C301 -121.8(19) . . . . ?
N1 Ru1 Ru3 C301 -48.1(16) . . . . ?
Ru4 Ru1 Ru3 C301 -54.5(16) . . . . ?
Ru2 Ru1 Ru3 C301 2.7(16) . . . . ?
Ru6 Ru1 Ru3 C301 17.5(16) . . . . ?
C102 Ru1 Ru3 C303 -55.8(8) . . . . ?
C101 Ru1 Ru3 C303 30.4(9) . . . . ?
C100 Ru1 Ru3 C303 57.2(12) . . . . ?
N1 Ru1 Ru3 C303 130.9(8) . . . . ?
Ru4 Ru1 Ru3 C303 124.5(7) . . . . ?
Ru2 Ru1 Ru3 C303 -178.3(7) . . . . ?
Ru6 Ru1 Ru3 C303 -163.5(7) . . . . ?
C102 Ru1 Ru3 N2 -150.5(6) . . . . ?
C101 Ru1 Ru3 N2 -64.4(7) . . . . ?
C100 Ru1 Ru3 N2 -37.6(11) . . . . ?
N1 Ru1 Ru3 N2 36.1(5) . . . . ?
Ru4 Ru1 Ru3 N2 29.8(4) . . . . ?
Ru2 Ru1 Ru3 N2 86.9(4) . . . . ?
Ru6 Ru1 Ru3 N2 101.7(4) . . . . ?
C102 Ru1 Ru3 Ru2 122.5(5) . . . . ?
C101 Ru1 Ru3 Ru2 -151.3(6) . . . . ?
C100 Ru1 Ru3 Ru2 -124.5(10) . . . . ?
N1 Ru1 Ru3 Ru2 -50.8(4) . . . . ?
Ru4 Ru1 Ru3 Ru2 -57.17(7) . . . . ?
Ru6 Ru1 Ru3 Ru2 14.80(6) . . . . ?
O100 C100 Ru4 C402 -30(3) . . . . ?
Ru1 C100 Ru4 C402 147.4(7) . . . . ?
O100 C100 Ru4 C401 60(3) . . . . ?
Ru1 C100 Ru4 C401 -123.0(7) . . . . ?
O100 C100 Ru4 N1 161(3) . . . . ?
Ru1 C100 Ru4 N1 -21.9(6) . . . . ?
O100 C100 Ru4 Ru5 -166(2) . . . . ?
Ru1 C100 Ru4 Ru5 11.0(11) . . . . ?
O100 C100 Ru4 Ru1 -177(3) . . . . ?
O100 C100 Ru4 Ru6 -123(3) . . . . ?
Ru1 C100 Ru4 Ru6 54.5(4) . . . . ?
O400 C400 Ru4 C402 40(2) . . . . ?
Ru5 C400 Ru4 C402 -136.7(7) . . . . ?
O400 C400 Ru4 C401 -50(2) . . . . ?
Ru5 C400 Ru4 C401 133.4(7) . . . . ?
O400 C400 Ru4 N1 -151(2) . . . . ?
Ru5 C400 Ru4 N1 32.2(5) . . . . ?
O400 C400 Ru4 Ru5 176(2) . . . . ?
O400 C400 Ru4 Ru1 -171.8(17) . . . . ?
Ru5 C400 Ru4 Ru1 11.8(9) . . . . ?
O400 C400 Ru4 Ru6 132(2) . . . . ?
Ru5 C400 Ru4 Ru6 -44.0(5) . . . . ?
C1 N1 Ru4 C402 152(3) . . . . ?
Ru2 N1 Ru4 C402 -30(3) . . . . ?
Ru5 N1 Ru4 C402 37(3) . . . . ?
Ru1 N1 Ru4 C402 -96(3) . . . . ?
C1 N1 Ru4 C401 1.8(14) . . . . ?
Ru2 N1 Ru4 C401 179.1(8) . . . . ?
Ru5 N1 Ru4 C401 -114.2(7) . . . . ?
Ru1 N1 Ru4 C401 112.9(6) . . . . ?
C1 N1 Ru4 C100 -89.5(13) . . . . ?
Ru2 N1 Ru4 C100 87.8(8) . . . . ?
Ru5 N1 Ru4 C100 154.6(6) . . . . ?
Ru1 N1 Ru4 C100 21.6(6) . . . . ?
C1 N1 Ru4 C400 86.6(13) . . . . ?
Ru2 N1 Ru4 C400 -96.1(8) . . . . ?
Ru5 N1 Ru4 C400 -29.4(5) . . . . ?
Ru1 N1 Ru4 C400 -162.4(6) . . . . ?
C1 N1 Ru4 Ru5 116.0(13) . . . . ?
Ru2 N1 Ru4 Ru5 -66.7(6) . . . . ?
Ru1 N1 Ru4 Ru5 -133.0(5) . . . . ?
C1 N1 Ru4 Ru1 -111.1(12) . . . . ?
Ru2 N1 Ru4 Ru1 66.2(6) . . . . ?
Ru5 N1 Ru4 Ru1 133.0(5) . . . . ?
C1 N1 Ru4 Ru6 -178.2(12) . . . . ?
Ru2 N1 Ru4 Ru6 -1.0(6) . . . . ?
Ru5 N1 Ru4 Ru6 65.8(3) . . . . ?
Ru1 N1 Ru4 Ru6 -67.2(3) . . . . ?
C102 Ru1 Ru4 C402 -7.3(9) . . . . ?
C101 Ru1 Ru4 C402 -110.1(8) . . . . ?
C100 Ru1 Ru4 C402 -43.6(9) . . . . ?
N1 Ru1 Ru4 C402 164.4(8) . . . . ?
Ru3 Ru1 Ru4 C402 172.3(7) . . . . ?
Ru2 Ru1 Ru4 C402 126.7(7) . . . . ?
Ru6 Ru1 Ru4 C402 71.2(7) . . . . ?
C102 Ru1 Ru4 C401 103.7(9) . . . . ?
C101 Ru1 Ru4 C401 1.0(8) . . . . ?
C100 Ru1 Ru4 C401 67.4(9) . . . . ?
N1 Ru1 Ru4 C401 -84.6(7) . . . . ?
Ru3 Ru1 Ru4 C401 -76.7(6) . . . . ?
Ru2 Ru1 Ru4 C401 -122.3(6) . . . . ?
Ru6 Ru1 Ru4 C401 -177.7(6) . . . . ?
C102 Ru1 Ru4 C100 36.3(9) . . . . ?
C101 Ru1 Ru4 C100 -66.4(8) . . . . ?
N1 Ru1 Ru4 C100 -152.0(8) . . . . ?
Ru3 Ru1 Ru4 C100 -144.1(7) . . . . ?
Ru2 Ru1 Ru4 C100 170.3(7) . . . . ?
Ru6 Ru1 Ru4 C100 114.9(7) . . . . ?
C102 Ru1 Ru4 C400 -145.4(9) . . . . ?
C101 Ru1 Ru4 C400 111.9(8) . . . . ?
C100 Ru1 Ru4 C400 178.3(10) . . . . ?
N1 Ru1 Ru4 C400 26.4(8) . . . . ?
Ru3 Ru1 Ru4 C400 34.2(7) . . . . ?
Ru2 Ru1 Ru4 C400 -11.4(7) . . . . ?
Ru6 Ru1 Ru4 C400 -66.8(7) . . . . ?
C102 Ru1 Ru4 N1 -171.7(8) . . . . ?
C101 Ru1 Ru4 N1 85.5(7) . . . . ?
C100 Ru1 Ru4 N1 152.0(8) . . . . ?
Ru3 Ru1 Ru4 N1 7.9(4) . . . . ?
Ru2 Ru1 Ru4 N1 -37.7(4) . . . . ?
Ru6 Ru1 Ru4 N1 -93.2(4) . . . . ?
C102 Ru1 Ru4 Ru5 -136.9(7) . . . . ?
C101 Ru1 Ru4 Ru5 120.3(5) . . . . ?
C100 Ru1 Ru4 Ru5 -173.2(7) . . . . ?
N1 Ru1 Ru4 Ru5 34.8(4) . . . . ?
Ru3 Ru1 Ru4 Ru5 42.70(8) . . . . ?
Ru2 Ru1 Ru4 Ru5 -2.91(5) . . . . ?
Ru6 Ru1 Ru4 Ru5 -58.34(4) . . . . ?
C102 Ru1 Ru4 Ru6 -78.6(7) . . . . ?
C101 Ru1 Ru4 Ru6 178.7(5) . . . . ?
C100 Ru1 Ru4 Ru6 -114.9(7) . . . . ?
N1 Ru1 Ru4 Ru6 93.2(4) . . . . ?
Ru3 Ru1 Ru4 Ru6 101.03(7) . . . . ?
Ru2 Ru1 Ru4 Ru6 55.43(4) . . . . ?
O400 C400 Ru5 C501 51(3) . . . . ?
Ru4 C400 Ru5 C501 -133.9(7) . . . . ?
O400 C400 Ru5 C502 -34(3) . . . . ?
Ru4 C400 Ru5 C502 141.3(7) . . . . ?
O400 C400 Ru5 N1 152(3) . . . . ?
Ru4 C400 Ru5 N1 -32.8(5) . . . . ?
O400 C400 Ru5 Ru4 -175(3) . . . . ?
O400 C400 Ru5 Ru2 176(2) . . . . ?
Ru4 C400 Ru5 Ru2 -8.3(10) . . . . ?
O400 C400 Ru5 Ru6 -132(3) . . . . ?
Ru4 C400 Ru5 Ru6 43.5(5) . . . . ?
C1 N1 Ru5 C501 12.2(14) . . . . ?
Ru2 N1 Ru5 C501 -101.9(7) . . . . ?
Ru1 N1 Ru5 C501 -167.7(9) . . . . ?
Ru4 N1 Ru5 C501 130.7(7) . . . . ?
C1 N1 Ru5 C400 -85.1(13) . . . . ?
Ru2 N1 Ru5 C400 160.8(6) . . . . ?
Ru1 N1 Ru5 C400 94.9(9) . . . . ?
Ru4 N1 Ru5 C400 33.3(6) . . . . ?
C1 N1 Ru5 Ru4 -118.4(13) . . . . ?
Ru2 N1 Ru5 Ru4 127.4(5) . . . . ?
Ru1 N1 Ru5 Ru4 61.6(6) . . . . ?
C1 N1 Ru5 Ru2 114.2(13) . . . . ?
Ru1 N1 Ru5 Ru2 -65.8(7) . . . . ?
Ru4 N1 Ru5 Ru2 -127.4(5) . . . . ?
C1 N1 Ru5 Ru6 177.6(12) . . . . ?
Ru2 N1 Ru5 Ru6 63.5(3) . . . . ?
Ru1 N1 Ru5 Ru6 -2.4(6) . . . . ?
Ru4 N1 Ru5 Ru6 -64.0(3) . . . . ?
C402 Ru4 Ru5 C501 116.8(10) . . . . ?
C401 Ru4 Ru5 C501 12.1(10) . . . . ?
C100 Ru4 Ru5 C501 -115.0(11) . . . . ?
C400 Ru4 Ru5 C501 65.5(10) . . . . ?
N1 Ru4 Ru5 C501 -71.4(9) . . . . ?
Ru1 Ru4 Ru5 C501 -106.5(8) . . . . ?
Ru6 Ru4 Ru5 C501 -165.7(8) . . . . ?
C402 Ru4 Ru5 C502 -1.1(9) . . . . ?
C401 Ru4 Ru5 C502 -105.8(9) . . . . ?
C100 Ru4 Ru5 C502 127.1(11) . . . . ?
C400 Ru4 Ru5 C502 -52.4(10) . . . . ?
N1 Ru4 Ru5 C502 170.7(9) . . . . ?
Ru1 Ru4 Ru5 C502 135.6(7) . . . . ?
Ru6 Ru4 Ru5 C502 76.4(7) . . . . ?
C402 Ru4 Ru5 C400 51.3(9) . . . . ?
C401 Ru4 Ru5 C400 -53.4(9) . . . . ?
C100 Ru4 Ru5 C400 179.5(11) . . . . ?
N1 Ru4 Ru5 C400 -136.9(8) . . . . ?
Ru1 Ru4 Ru5 C400 -172.0(6) . . . . ?
Ru6 Ru4 Ru5 C400 128.8(6) . . . . ?
C402 Ru4 Ru5 N1 -171.8(8) . . . . ?
C401 Ru4 Ru5 N1 83.5(8) . . . . ?
C100 Ru4 Ru5 N1 -43.5(9) . . . . ?
C400 Ru4 Ru5 N1 136.9(8) . . . . ?
Ru1 Ru4 Ru5 N1 -35.0(5) . . . . ?
Ru6 Ru4 Ru5 N1 -94.3(5) . . . . ?
C402 Ru4 Ru5 Ru2 -133.8(6) . . . . ?
C401 Ru4 Ru5 Ru2 121.5(6) . . . . ?
C100 Ru4 Ru5 Ru2 -5.6(9) . . . . ?
C400 Ru4 Ru5 Ru2 174.9(6) . . . . ?
N1 Ru4 Ru5 Ru2 37.9(5) . . . . ?
Ru1 Ru4 Ru5 Ru2 2.91(5) . . . . ?
Ru6 Ru4 Ru5 Ru2 -56.31(4) . . . . ?
C402 Ru4 Ru5 Ru6 -77.5(6) . . . . ?
C401 Ru4 Ru5 Ru6 177.8(6) . . . . ?
C100 Ru4 Ru5 Ru6 50.7(9) . . . . ?
C400 Ru4 Ru5 Ru6 -128.8(6) . . . . ?
N1 Ru4 Ru5 Ru6 94.3(5) . . . . ?
Ru1 Ru4 Ru5 Ru6 59.22(4) . . . . ?
C202 Ru2 Ru5 C501 -93.3(10) . . . . ?
C201 Ru2 Ru5 C501 -6.7(8) . . . . ?
N1 Ru2 Ru5 C501 90.6(7) . . . . ?
Ru3 Ru2 Ru5 C501 76.3(6) . . . . ?
Ru1 Ru2 Ru5 C501 126.6(6) . . . . ?
Ru6 Ru2 Ru5 C501 -174.0(6) . . . . ?
C202 Ru2 Ru5 C502 1.0(10) . . . . ?
C201 Ru2 Ru5 C502 87.5(9) . . . . ?
N1 Ru2 Ru5 C502 -175.1(8) . . . . ?
Ru3 Ru2 Ru5 C502 170.6(7) . . . . ?
Ru1 Ru2 Ru5 C502 -139.1(7) . . . . ?
Ru6 Ru2 Ru5 C502 -79.7(7) . . . . ?
C202 Ru2 Ru5 C400 143.9(11) . . . . ?
C201 Ru2 Ru5 C400 -129.6(10) . . . . ?
N1 Ru2 Ru5 C400 -32.2(9) . . . . ?
Ru3 Ru2 Ru5 C400 -46.5(8) . . . . ?
Ru1 Ru2 Ru5 C400 3.8(8) . . . . ?
Ru6 Ru2 Ru5 C400 63.2(8) . . . . ?
C202 Ru2 Ru5 N1 176.1(9) . . . . ?
C201 Ru2 Ru5 N1 -97.4(7) . . . . ?
Ru3 Ru2 Ru5 N1 -14.3(4) . . . . ?
Ru1 Ru2 Ru5 N1 36.0(4) . . . . ?
Ru6 Ru2 Ru5 N1 95.4(4) . . . . ?
C202 Ru2 Ru5 Ru4 137.2(8) . . . . ?
C201 Ru2 Ru5 Ru4 -136.2(5) . . . . ?
N1 Ru2 Ru5 Ru4 -38.9(4) . . . . ?
Ru3 Ru2 Ru5 Ru4 -53.15(8) . . . . ?
Ru1 Ru2 Ru5 Ru4 -2.88(5) . . . . ?
Ru6 Ru2 Ru5 Ru4 56.55(4) . . . . ?
C202 Ru2 Ru5 Ru6 80.7(8) . . . . ?
C201 Ru2 Ru5 Ru6 167.2(5) . . . . ?
N1 Ru2 Ru5 Ru6 -95.4(4) . . . . ?
Ru3 Ru2 Ru5 Ru6 -109.70(7) . . . . ?
Ru1 Ru2 Ru5 Ru6 -59.43(4) . . . . ?
C402 Ru4 Ru6 C601 -49.0(8) . . . . ?
C100 Ru4 Ru6 C601 38.7(8) . . . . ?
C400 Ru4 Ru6 C601 -135.7(8) . . . . ?
N1 Ru4 Ru6 C601 137.0(7) . . . . ?
Ru5 Ru4 Ru6 C601 -169.9(6) . . . . ?
Ru1 Ru4 Ru6 C601 83.3(6) . . . . ?
C402 Ru4 Ru6 C602 41.0(8) . . . . ?
C100 Ru4 Ru6 C602 128.6(8) . . . . ?
C400 Ru4 Ru6 C602 -45.8(7) . . . . ?
N1 Ru4 Ru6 C602 -133.1(6) . . . . ?
Ru5 Ru4 Ru6 C602 -79.9(5) . . . . ?
Ru1 Ru4 Ru6 C602 173.2(5) . . . . ?
C402 Ru4 Ru6 Ru2 174.7(6) . . . . ?
C100 Ru4 Ru6 Ru2 -97.7(6) . . . . ?
C400 Ru4 Ru6 Ru2 88.0(5) . . . . ?
N1 Ru4 Ru6 Ru2 0.6(4) . . . . ?
Ru5 Ru4 Ru6 Ru2 53.79(4) . . . . ?
Ru1 Ru4 Ru6 Ru2 -53.05(4) . . . . ?
C402 Ru4 Ru6 Ru5 120.9(6) . . . . ?
C100 Ru4 Ru6 Ru5 -151.5(6) . . . . ?
C400 Ru4 Ru6 Ru5 34.2(5) . . . . ?
N1 Ru4 Ru6 Ru5 -53.2(4) . . . . ?
Ru1 Ru4 Ru6 Ru5 -106.84(5) . . . . ?
C402 Ru4 Ru6 Ru1 -132.3(6) . . . . ?
C100 Ru4 Ru6 Ru1 -44.6(6) . . . . ?
C400 Ru4 Ru6 Ru1 141.0(5) . . . . ?
N1 Ru4 Ru6 Ru1 53.7(4) . . . . ?
Ru5 Ru4 Ru6 Ru1 106.84(5) . . . . ?
C202 Ru2 Ru6 C601 95.8(12) . . . . ?
C201 Ru2 Ru6 C601 -158.3(14) . . . . ?
N1 Ru2 Ru6 C601 -82.8(11) . . . . ?
Ru3 Ru2 Ru6 C601 -14.1(10) . . . . ?
Ru5 Ru2 Ru6 C601 -135.3(10) . . . . ?
Ru1 Ru2 Ru6 C601 -29.8(10) . . . . ?
C202 Ru2 Ru6 C603 -5.7(9) . . . . ?
C201 Ru2 Ru6 C603 100.2(11) . . . . ?
N1 Ru2 Ru6 C603 175.7(7) . . . . ?
Ru3 Ru2 Ru6 C603 -115.6(5) . . . . ?
Ru5 Ru2 Ru6 C603 123.2(5) . . . . ?
Ru1 Ru2 Ru6 C603 -131.2(5) . . . . ?
C202 Ru2 Ru6 C602 -106.8(9) . . . . ?
C201 Ru2 Ru6 C602 -1.0(12) . . . . ?
N1 Ru2 Ru6 C602 74.6(8) . . . . ?
Ru3 Ru2 Ru6 C602 143.3(7) . . . . ?
Ru5 Ru2 Ru6 C602 22.1(7) . . . . ?
Ru1 Ru2 Ru6 C602 127.6(7) . . . . ?
C202 Ru2 Ru6 Ru4 178.0(7) . . . . ?
C201 Ru2 Ru6 Ru4 -76.2(10) . . . . ?
N1 Ru2 Ru6 Ru4 -0.6(4) . . . . ?
Ru3 Ru2 Ru6 Ru4 68.09(7) . . . . ?
Ru5 Ru2 Ru6 Ru4 -53.12(4) . . . . ?
Ru1 Ru2 Ru6 Ru4 52.43(4) . . . . ?
C202 Ru2 Ru6 Ru5 -128.9(7) . . . . ?
C201 Ru2 Ru6 Ru5 -23.0(10) . . . . ?
N1 Ru2 Ru6 Ru5 52.5(4) . . . . ?
Ru3 Ru2 Ru6 Ru5 121.21(7) . . . . ?
Ru1 Ru2 Ru6 Ru5 105.55(5) . . . . ?
C202 Ru2 Ru6 Ru1 125.5(7) . . . . ?
C201 Ru2 Ru6 Ru1 -128.6(10) . . . . ?
N1 Ru2 Ru6 Ru1 -53.1(4) . . . . ?
Ru3 Ru2 Ru6 Ru1 15.66(6) . . . . ?
Ru5 Ru2 Ru6 Ru1 -105.55(5) . . . . ?
C501 Ru5 Ru6 C601 148(2) . . . . ?
C502 Ru5 Ru6 C601 -112.0(11) . . . . ?
C400 Ru5 Ru6 C601 -21.9(12) . . . . ?
N1 Ru5 Ru6 C601 71.7(11) . . . . ?
Ru4 Ru5 Ru6 C601 17.2(10) . . . . ?
Ru2 Ru5 Ru6 C601 124.4(10) . . . . ?
C501 Ru5 Ru6 C603 -47(2) . . . . ?
C502 Ru5 Ru6 C603 53.3(8) . . . . ?
C400 Ru5 Ru6 C603 143.4(9) . . . . ?
N1 Ru5 Ru6 C603 -123.0(7) . . . . ?
Ru4 Ru5 Ru6 C603 -177.4(6) . . . . ?
Ru2 Ru5 Ru6 C603 -70.3(6) . . . . ?
C501 Ru5 Ru6 C602 -140(2) . . . . ?
C502 Ru5 Ru6 C602 -39.8(8) . . . . ?
C400 Ru5 Ru6 C602 50.3(8) . . . . ?
N1 Ru5 Ru6 C602 143.9(7) . . . . ?
Ru4 Ru5 Ru6 C602 89.4(5) . . . . ?
Ru2 Ru5 Ru6 C602 -163.4(5) . . . . ?
C501 Ru5 Ru6 Ru4 130(2) . . . . ?
C502 Ru5 Ru6 Ru4 -129.2(6) . . . . ?
C400 Ru5 Ru6 Ru4 -39.1(6) . . . . ?
N1 Ru5 Ru6 Ru4 54.4(4) . . . . ?
Ru2 Ru5 Ru6 Ru4 107.14(5) . . . . ?
C501 Ru5 Ru6 Ru2 23(2) . . . . ?
C502 Ru5 Ru6 Ru2 123.6(6) . . . . ?
C400 Ru5 Ru6 Ru2 -146.3(6) . . . . ?
N1 Ru5 Ru6 Ru2 -52.7(4) . . . . ?
Ru4 Ru5 Ru6 Ru2 -107.14(5) . . . . ?
C501 Ru5 Ru6 Ru1 77(2) . . . . ?
C502 Ru5 Ru6 Ru1 177.8(6) . . . . ?
C400 Ru5 Ru6 Ru1 -92.1(6) . . . . ?
N1 Ru5 Ru6 Ru1 1.4(4) . . . . ?
Ru4 Ru5 Ru6 Ru1 -52.99(4) . . . . ?
Ru2 Ru5 Ru6 Ru1 54.14(4) . . . . ?
C102 Ru1 Ru6 C601 36.8(9) . . . . ?
C101 Ru1 Ru6 C601 -97(2) . . . . ?
C100 Ru1 Ru6 C601 -52.1(9) . . . . ?
N1 Ru1 Ru6 C601 -147.2(8) . . . . ?
Ru4 Ru1 Ru6 C601 -92.4(7) . . . . ?
Ru3 Ru1 Ru6 C601 145.1(7) . . . . ?
Ru2 Ru1 Ru6 C601 159.6(7) . . . . ?
C102 Ru1 Ru6 C603 -58.7(9) . . . . ?
C101 Ru1 Ru6 C603 167(2) . . . . ?
C100 Ru1 Ru6 C603 -147.6(9) . . . . ?
N1 Ru1 Ru6 C603 117.3(8) . . . . ?
Ru4 Ru1 Ru6 C603 172.1(7) . . . . ?
Ru3 Ru1 Ru6 C603 49.6(7) . . . . ?
Ru2 Ru1 Ru6 C603 64.2(7) . . . . ?
C102 Ru1 Ru6 C602 119.1(10) . . . . ?
C101 Ru1 Ru6 C602 -15(2) . . . . ?
C100 Ru1 Ru6 C602 30.2(9) . . . . ?
N1 Ru1 Ru6 C602 -64.9(9) . . . . ?
Ru4 Ru1 Ru6 C602 -10.1(8) . . . . ?
Ru3 Ru1 Ru6 C602 -132.6(8) . . . . ?
Ru2 Ru1 Ru6 C602 -118.1(8) . . . . ?
C102 Ru1 Ru6 Ru4 129.2(6) . . . . ?
C101 Ru1 Ru6 Ru4 -5.0(19) . . . . ?
C100 Ru1 Ru6 Ru4 40.3(5) . . . . ?
N1 Ru1 Ru6 Ru4 -54.8(4) . . . . ?
Ru3 Ru1 Ru6 Ru4 -122.46(6) . . . . ?
Ru2 Ru1 Ru6 Ru4 -107.92(5) . . . . ?
C102 Ru1 Ru6 Ru2 -122.8(6) . . . . ?
C101 Ru1 Ru6 Ru2 102.9(19) . . . . ?
C100 Ru1 Ru6 Ru2 148.3(5) . . . . ?
N1 Ru1 Ru6 Ru2 53.1(4) . . . . ?
Ru4 Ru1 Ru6 Ru2 107.92(5) . . . . ?
Ru3 Ru1 Ru6 Ru2 -14.54(6) . . . . ?
C102 Ru1 Ru6 Ru5 -177.4(6) . . . . ?
C101 Ru1 Ru6 Ru5 48.4(19) . . . . ?
C100 Ru1 Ru6 Ru5 93.7(5) . . . . ?
N1 Ru1 Ru6 Ru5 -1.4(4) . . . . ?
Ru4 Ru1 Ru6 Ru5 53.36(4) . . . . ?
Ru3 Ru1 Ru6 Ru5 -69.10(6) . . . . ?
Ru2 Ru1 Ru6 Ru5 -54.56(4) . . . . ?
